data_1503141
loop_
_publ_author_name
'N\"order, Anike'
'Herrmann, Pavel'
'Herdtweck, Eberhard'
'Bach, Thorsten'

_publ_section_title
;
 Acyclic stereocontrol in the catalytic C-H amination of benzylic
 methylene groups.
;
_journal_issue 16
_journal_name_full 'Organic letters'
_journal_page_first 3690
_journal_page_last 3692
_journal_paper_doi 10.1021/ol101517v
_journal_volume 12
_journal_year 2010
_chemical_formula_moiety 'C14 H18 Cl3 N O6 S'
_chemical_formula_sum 'C14 H18 Cl3 N O6 S'
_chemical_formula_weight 434.71
_chemical_name_systematic ?
_space_group_IT_number 14
_symmetry_cell_setting monoclinic
_symmetry_Int_Tables_number 14
_symmetry_space_group_name_Hall '-P 2ybc'
_symmetry_space_group_name_H-M 'P 1 21/c 1'
_atom_sites_solution_hydrogens geom
_atom_sites_solution_primary direct
_atom_sites_solution_secondary difmap
_cell_angle_alpha 90
_cell_angle_beta 99.174(3)
_cell_angle_gamma 90
_cell_formula_units_Z 4
_cell_length_a 10.1519(5)
_cell_length_b 10.3366(6)
_cell_length_c 18.7036(9)
_cell_measurement_reflns_used 9877
_cell_measurement_temperature 123(1)
_cell_measurement_theta_max 25.40
_cell_measurement_theta_min 2.03
_cell_volume 1937.58(18)
_computing_cell_refinement 'SAINT (Bruker, 2008b)'
_computing_data_collection 'APEX II Control Software (Bruker, 2008a)'
_computing_data_reduction 'SAINT (Bruker, 2008b)'
_computing_molecular_graphics 'PLATON (Spek, 2010)'
_computing_publication_material 'PLATON (Spek, 2010)'
_computing_structure_refinement 'SHELXL97 (Sheldrick, 1998)'
_computing_structure_solution 'SIR92 (Altomare, 1994)'
_diffrn_ambient_temperature 123(1)
_diffrn_detector ' CCD plate '
_diffrn_detector_area_resol_mean 16
_diffrn_measured_fraction_theta_full 0.999
_diffrn_measured_fraction_theta_max 0.999
_diffrn_measurement_device ' \k-geometry diffractometer '
_diffrn_measurement_device_type ' Bruker APEX-II CCD '
_diffrn_measurement_method ' phi- and omega-rotation '
_diffrn_radiation_monochromator graphite
_diffrn_radiation_source 'rotating anode FR591'
_diffrn_radiation_type 'Mo K\a'
_diffrn_radiation_wavelength 0.71073
_diffrn_reflns_av_R_equivalents 0.0373
_diffrn_reflns_av_sigmaI/netI 0.0129
_diffrn_reflns_limit_h_max 12
_diffrn_reflns_limit_h_min -12
_diffrn_reflns_limit_k_max 12
_diffrn_reflns_limit_k_min -12
_diffrn_reflns_limit_l_max 22
_diffrn_reflns_limit_l_min -22
_diffrn_reflns_number 51870
_diffrn_reflns_theta_full 25.40
_diffrn_reflns_theta_max 25.40
_diffrn_reflns_theta_min 2.03
_diffrn_standards_decay_% 0
_exptl_absorpt_coefficient_mu 0.610
_exptl_absorpt_correction_T_max 0.7452
_exptl_absorpt_correction_T_min 0.6238
_exptl_absorpt_correction_type multi-scan
_exptl_absorpt_process_details 'SADABS, Bruker, 2008b'
_exptl_crystal_colour colorless
_exptl_crystal_density_diffrn 1.490
_exptl_crystal_density_meas ?
_exptl_crystal_density_method none
_exptl_crystal_description fragment
_exptl_crystal_F_000 896
_exptl_crystal_size_max 0.48
_exptl_crystal_size_mid 0.15
_exptl_crystal_size_min 0.13
_refine_diff_density_max 1.684
_refine_diff_density_min -1.550
_refine_diff_density_rms 0.072
_refine_ls_extinction_method none
_refine_ls_goodness_of_fit_ref 1.058
_refine_ls_hydrogen_treatment mixed
_refine_ls_matrix_type full
_refine_ls_number_parameters 233
_refine_ls_number_reflns 3570
_refine_ls_number_restraints 0
_refine_ls_restrained_S_all 1.058
_refine_ls_R_factor_all 0.0498
_refine_ls_R_factor_gt 0.0461
_refine_ls_shift/su_max 0.001
_refine_ls_shift/su_mean 0.000
_refine_ls_structure_factor_coef Fsqd
_refine_ls_weighting_details 'w=1/[\s^2^(Fo^2^)+(0.0458P)^2^+4.1519P] where P=(Fo^2^+2Fc^2^)/3'
_refine_ls_weighting_scheme sigma
_refine_ls_wR_factor_gt 0.1122
_refine_ls_wR_factor_ref 0.1164
_reflns_number_gt 3313
_reflns_number_total 3570
_reflns_threshold_expression I>2\s(I)
_cod_data_source_file ol101517v_si_002.cif
_cod_data_source_block Compound_3a
_cod_depositor_comments
;
The following automatic conversions were performed:

'_symmetry_cell_setting' value 'Monoclinic' changed to 'monoclinic'
according to /home/saulius/struct/CIF-dictionaries/cif_core.dic
dictionary named 'cif_core.dic' version 2.4.2 from 2011-04-26.

Automatic conversion script
Id: cif_fix_values 1715 2011-07-08 13:25:40Z adriana 

The following automatic conversions were performed:

'_exptl_crystal_density_meas' value 'none' was changed to '?' - the
value is perceived as not measured.

Automatic conversion script
Id: cif_fix_values 3008 2015-01-20 13:52:24Z robertas 
;
_cod_original_sg_symbol_H-M 'P 21/c'
_cod_database_code 1503141

loop_
_symmetry_equiv_pos_site_id
_symmetry_equiv_pos_as_xyz
1 x,y,z
2 -x,1/2+y,1/2-z
3 -x,-y,-z
4 x,1/2-y,1/2+z

loop_
_atom_site_aniso_label
_atom_site_aniso_U_11
_atom_site_aniso_U_22
_atom_site_aniso_U_33
_atom_site_aniso_U_23
_atom_site_aniso_U_13
_atom_site_aniso_U_12
Cl23 0.1565(11) 0.0229(4) 0.0337(4) 0.0011(3) 0.0152(5) -0.0146(5)
Cl24 0.0328(4) 0.1095(9) 0.0637(6) 0.0507(6) 0.0208(4) 0.0142(5)
Cl25 0.0413(4) 0.0529(5) 0.0267(4) 0.0095(3) 0.0046(3) 0.0059(3)
S4 0.0249(3) 0.0178(3) 0.0216(3) -0.0014(2) 0.0056(2) -0.0048(2)
O3 0.0264(9) 0.0256(9) 0.0232(9) 0.0041(7) 0.0082(7) 0.0026(7)
O11 0.0317(10) 0.0300(10) 0.0225(9) -0.0035(7) 0.0048(7) 0.0019(8)
O18 0.0242(9) 0.0182(9) 0.0359(10) -0.0018(7) 0.0028(8) -0.0021(7)
O20 0.0283(10) 0.0204(9) 0.0430(11) 0.0035(8) -0.0013(8) -0.0071(8)
O21 0.0283(10) 0.0334(11) 0.0293(10) 0.0008(8) 0.0006(8) -0.0112(8)
O22 0.0382(11) 0.0165(9) 0.0336(10) -0.0034(7) 0.0126(8) -0.0022(8)
N5 0.0188(11) 0.0161(10) 0.0261(11) -0.0006(8) 0.0036(9) -0.0009(8)
C1 0.0359(15) 0.0284(14) 0.0246(13) 0.0024(11) 0.0060(11) -0.0001(11)
C2 0.0278(13) 0.0250(13) 0.0230(13) -0.0003(10) 0.0053(10) -0.0018(10)
C6 0.0201(11) 0.0158(11) 0.0244(12) 0.0005(9) 0.0040(9) -0.0009(9)
C7 0.0224(12) 0.0138(11) 0.0232(12) 0.0012(9) 0.0040(9) -0.0006(9)
C8 0.0197(12) 0.0226(13) 0.0255(12) 0.0007(10) 0.0023(10) -0.0005(10)
C9 0.0209(12) 0.0256(13) 0.0284(13) 0.0006(10) 0.0081(10) 0.0031(10)
C10 0.0296(13) 0.0174(12) 0.0206(12) 0.0017(9) 0.0043(10) 0.0012(10)
C12 0.0396(16) 0.0372(16) 0.0269(14) -0.0028(12) 0.0131(12) 0.0043(13)
C13 0.0216(12) 0.0233(13) 0.0284(13) -0.0013(10) -0.0007(10) 0.0006(10)
C14 0.0206(12) 0.0218(13) 0.0295(13) -0.0012(10) 0.0049(10) 0.0019(10)
C15 0.0234(12) 0.0195(12) 0.0265(13) 0.0007(10) 0.0071(10) -0.0027(10)
C16 0.0444(16) 0.0237(13) 0.0283(14) -0.0021(11) 0.0140(12) -0.0058(12)
C17 0.0258(13) 0.0221(13) 0.0189(12) 0.0018(10) 0.0034(10) -0.0032(10)
C19 0.0340(15) 0.0206(13) 0.0423(16) -0.0021(12) 0.0030(12) 0.0040(11)

loop_
_atom_site_label
_atom_site_type_symbol
_atom_site_thermal_displace_type
_atom_site_fract_x
_atom_site_fract_y
_atom_site_fract_z
_atom_site_occupancy
_atom_site_U_iso_or_equiv
_atom_site_calc_flag
_atom_site_refinement_flags
Cl23 Cl Uani 0.25099(14) 1.26237(8) 0.12150(5) 1.000 0.0710(4) . .
Cl24 Cl Uani 0.41236(8) 1.08562(12) 0.05351(6) 1.000 0.0672(4) . .
Cl25 Cl Uani 0.13806(8) 1.12482(8) -0.00613(4) 1.000 0.0404(3) . .
S4 S Uani 0.26453(6) 0.99774(6) 0.26175(3) 1.000 0.0212(2) . .
O3 O Uani 0.30845(18) 0.98588(17) 0.18323(9) 1.000 0.0246(5) . .
O11 O Uani 0.19709(19) 0.51157(18) -0.00267(10) 1.000 0.0280(6) . .
O18 O Uani 0.30633(18) 0.50579(17) 0.33439(10) 1.000 0.0263(5) . .
O20 O Uani 0.09518(18) 0.43694(18) 0.30857(11) 1.000 0.0313(6) . .
O21 O Uani 0.38815(19) 0.98168(19) 0.30811(10) 1.000 0.0308(6) . .
O22 O Uani 0.18720(19) 1.11254(17) 0.26316(10) 1.000 0.0287(6) . .
N5 N Uani 0.1687(2) 0.8787(2) 0.27141(12) 1.000 0.0203(6) . .
C1 C Uani 0.2535(3) 1.1143(3) 0.07539(14) 1.000 0.0295(8) . .
C2 C Uani 0.2106(3) 1.0038(3) 0.12011(14) 1.000 0.0251(8) . .
C6 C Uani 0.2205(2) 0.7446(2) 0.27363(13) 1.000 0.0201(7) . .
C7 C Uani 0.2159(2) 0.6865(2) 0.19895(13) 1.000 0.0198(7) . .
C8 C Uani 0.3326(2) 0.6464(2) 0.17643(14) 1.000 0.0227(7) . .
C9 C Uani 0.3321(2) 0.5893(3) 0.10885(14) 1.000 0.0245(7) . .
C10 C Uani 0.2114(3) 0.5718(2) 0.06329(13) 1.000 0.0225(7) . .
C12 C Uani 0.3144(3) 0.4691(3) -0.02808(15) 1.000 0.0337(9) . .
C13 C Uani 0.0928(3) 0.6132(3) 0.08477(14) 1.000 0.0249(7) . .
C14 C Uani 0.0950(2) 0.6700(2) 0.15190(14) 1.000 0.0239(7) . .
C15 C Uani 0.1392(2) 0.6660(2) 0.32176(13) 1.000 0.0228(7) . .
C16 C Uani 0.1619(3) 0.7144(3) 0.40042(15) 1.000 0.0312(8) . .
C17 C Uani 0.1759(3) 0.5241(2) 0.31984(13) 1.000 0.0223(7) . .
C19 C Uani 0.3529(3) 0.3735(3) 0.33112(17) 1.000 0.0326(8) . .
H5 H Uiso 0.095(3) 0.890(3) 0.2521(16) 1.000 0.022(8) . .
H21 H Uiso 0.12310 1.02390 0.13440 1.000 0.0300 calc R
H22 H Uiso 0.20120 0.92340 0.09100 1.000 0.0300 calc R
H61 H Uiso 0.31560 0.74620 0.29790 1.000 0.0240 calc R
H81 H Uiso 0.41510 0.65800 0.20770 1.000 0.0270 calc R
H91 H Uiso 0.41320 0.56280 0.09420 1.000 0.0290 calc R
H121 H Uiso 0.28980 0.42460 -0.07460 1.000 0.0510 calc R
H122 H Uiso 0.36360 0.40960 0.00720 1.000 0.0510 calc R
H123 H Uiso 0.37060 0.54390 -0.03450 1.000 0.0510 calc R
H131 H Uiso 0.01040 0.60240 0.05320 1.000 0.0300 calc R
H141 H Uiso 0.01400 0.69800 0.16620 1.000 0.0290 calc R
H151 H Uiso 0.04230 0.67540 0.30170 1.000 0.0270 calc R
H161 H Uiso 0.13190 0.80430 0.40180 1.000 0.0470 calc R
H162 H Uiso 0.25710 0.70930 0.42030 1.000 0.0470 calc R
H163 H Uiso 0.11120 0.66040 0.42940 1.000 0.0470 calc R
H191 H Uiso 0.45060 0.37270 0.33730 1.000 0.0490 calc R
H192 H Uiso 0.31630 0.33580 0.28410 1.000 0.0490 calc R
H193 H Uiso 0.32320 0.32270 0.36980 1.000 0.0490 calc R

loop_
_atom_type_symbol
_atom_type_description
_atom_type_scat_dispersion_real
_atom_type_scat_dispersion_imag
_atom_type_scat_source
S S 0.1246 0.1234 'International Tables Vol C Tables 4.2.6.8 and 6.1.1.4'
O O 0.0106 0.0060 'International Tables Vol C Tables 4.2.6.8 and 6.1.1.4'
N N 0.0061 0.0033 'International Tables Vol C Tables 4.2.6.8 and 6.1.1.4'
Cl Cl 0.1484 0.1585 'International Tables Vol C Tables 4.2.6.8 and 6.1.1.4'
H H 0.0000 0.0000 'International Tables Vol C Tables 4.2.6.8 and 6.1.1.4'
C C 0.0033 0.0016 'International Tables Vol C Tables 4.2.6.8 and 6.1.1.4'

loop_
_geom_angle_atom_site_label_1
_geom_angle_atom_site_label_2
_geom_angle_atom_site_label_3
_geom_angle
_geom_angle_publ_flag
O3 S4 O21 101.70(11) yes
O3 S4 O22 108.33(10) yes
O3 S4 N5 107.92(11) yes
O21 S4 O22 121.53(12) yes
O21 S4 N5 109.68(12) yes
O22 S4 N5 106.99(11) yes
S4 O3 C2 119.20(17) yes
C10 O11 C12 117.9(2) yes
C17 O18 C19 116.6(2) yes
S4 N5 C6 120.30(16) yes
S4 N5 H5 113(2) no
C6 N5 H5 117(2) no
Cl23 C1 Cl24 110.35(17) yes
Cl24 C1 Cl25 108.46(15) yes
Cl23 C1 Cl25 108.01(17) yes
Cl23 C1 C2 110.87(19) yes
Cl25 C1 C2 108.1(2) yes
Cl24 C1 C2 110.9(2) yes
O3 C2 C1 109.3(2) yes
N5 C6 C7 112.76(19) yes
N5 C6 C15 106.75(17) yes
C7 C6 C15 112.83(17) no
C6 C7 C8 119.9(2) no
C8 C7 C14 118.6(2) no
C6 C7 C14 121.49(19) no
C7 C8 C9 121.6(2) no
C8 C9 C10 119.1(2) no
O11 C10 C9 124.7(3) yes
O11 C10 C13 115.2(2) yes
C9 C10 C13 120.1(2) no
C10 C13 C14 120.1(2) no
C7 C14 C13 120.5(2) no
C6 C15 C17 109.81(19) no
C16 C15 C17 109.8(2) no
C6 C15 C16 111.97(19) no
O20 C17 C15 124.1(3) yes
O18 C17 O20 123.8(2) yes
O18 C17 C15 112.1(2) yes
O3 C2 H21 110.00 no
O3 C2 H22 110.00 no
C1 C2 H21 110.00 no
C1 C2 H22 110.00 no
H21 C2 H22 108.00 no
N5 C6 H61 108.00 no
C7 C6 H61 108.00 no
C15 C6 H61 108.00 no
C7 C8 H81 119.00 no
C9 C8 H81 119.00 no
C8 C9 H91 120.00 no
C10 C9 H91 120.00 no
O11 C12 H121 109.00 no
O11 C12 H122 109.00 no
O11 C12 H123 109.00 no
H121 C12 H122 109.00 no
H121 C12 H123 109.00 no
H122 C12 H123 110.00 no
C10 C13 H131 120.00 no
C14 C13 H131 120.00 no
C7 C14 H141 120.00 no
C13 C14 H141 120.00 no
C6 C15 H151 108.00 no
C16 C15 H151 108.00 no
C17 C15 H151 108.00 no
C15 C16 H161 110.00 no
C15 C16 H162 110.00 no
C15 C16 H163 109.00 no
H161 C16 H162 109.00 no
H161 C16 H163 109.00 no
H162 C16 H163 109.00 no
O18 C19 H191 109.00 no
O18 C19 H192 109.00 no
O18 C19 H193 109.00 no
H191 C19 H192 110.00 no
H191 C19 H193 109.00 no
H192 C19 H193 109.00 no

loop_
_geom_bond_atom_site_label_1
_geom_bond_atom_site_label_2
_geom_bond_distance
_geom_bond_publ_flag
Cl23 C1 1.759(3) yes
Cl24 C1 1.751(3) yes
Cl25 C1 1.772(3) yes
S4 O3 1.6061(18) yes
S4 O21 1.417(2) yes
S4 O22 1.4254(19) yes
S4 N5 1.597(2) yes
O3 C2 1.429(3) yes
O11 C10 1.369(3) yes
O11 C12 1.420(4) yes
O18 C17 1.322(4) yes
O18 C19 1.451(4) yes
O20 C17 1.214(3) yes
N5 C6 1.481(3) yes
N5 H5 0.79(3) no
C1 C2 1.520(4) no
C6 C15 1.546(3) no
C6 C7 1.514(3) no
C7 C8 1.383(3) no
C7 C14 1.402(3) no
C8 C9 1.394(4) no
C9 C10 1.388(4) no
C10 C13 1.396(4) no
C13 C14 1.383(4) no
C15 C16 1.536(4) no
C15 C17 1.515(3) no
C2 H21 0.9900 no
C2 H22 0.9900 no
C6 H61 1.0000 no
C8 H81 0.9500 no
C9 H91 0.9500 no
C12 H121 0.9800 no
C12 H122 0.9800 no
C12 H123 0.9800 no
C13 H131 0.9500 no
C14 H141 0.9500 no
C15 H151 1.0000 no
C16 H161 0.9800 no
C16 H162 0.9800 no
C16 H163 0.9800 no
C19 H191 0.9800 no
C19 H192 0.9800 no
C19 H193 0.9800 no
